data_2001081
loop_
_publ_author_name
'Ariel, S.'
'Chen, J.'
'Scheffer, J. R.'
'Trotter, J.'

_publ_section_title
;
 Structure of 4,4-diphenylcyclohex-2-en-1-one (monoclinic form)
;
_journal_issue 2
_journal_name_full 'Acta Crystallographica Section C'
_journal_page_first 400
_journal_page_last 402
_journal_paper_doi 10.1107/S0108270191009745
_journal_volume 48
_journal_year 1992
_chemical_formula_sum 'C18 H16 O'
_chemical_formula_weight 248.33
_symmetry_cell_setting monoclinic
_symmetry_space_group_name_Hall '-P 2ybc'
_symmetry_space_group_name_H-M 'P 1 21/c 1'
_cell_angle_alpha 90
_cell_angle_beta 103.12(9)
_cell_angle_gamma 90
_cell_formula_units_Z 4
_cell_length_a 7.139(6)
_cell_length_b 15.823(2)
_cell_length_c 12.472(5)
_cell_volume 1372.0(10)
_diffrn_radiation_type Mo
_diffrn_radiation_wavelength 0.70930
_exptl_absorpt_coefficient_mu 0.07
_exptl_crystal_density_diffrn 1.202
_exptl_crystal_F_000 528
_cod_data_source_file cr0362.cif
_cod_data_source_block cr0362b
_cod_original_formula_sum 'C18 H16 O1'
_cod_database_code 2001081

loop_
_atom_site_label
_atom_site_fract_x
_atom_site_fract_y
_atom_site_fract_z
_atom_site_U_iso_or_equiv
O(1) 1.0577(3) .09090(10) .4338(2) .119
C(1) .9001(4) .0696(2) .3789(3) .077
C(2) .7253(5) .0883(3) .4135(3) .114
C(3) .5521(4) .0515(2) .3648(2) .064
C(4) .5152(3) .02710(10) .2439(2) .050
C(5) .7038(3) -.0097(2) .2249(3) .063
C(6) .8747(5) .0311(3) .2743(3) .134
C(7) .4506(3) .10500(10) .1722(2) .055
C(8) .5185(5) .1222(2) .0794(2) .073
C(9) .4586(6) .1899(3) .0129(3) .092
C(10) .3278(7) .2436(3) .0365(4) .096
C(11) .2535(5) .2291(2) .1278(4) .089
C(12) .3139(4) .1596(2) .1962(3) .070
C(13) .3632(3) -.04350(10) .2171(2) .049
C(14) .3692(4) -.1106(2) .2874(3) .074
C(15) .2423(5) -.1772(2) .2637(3) .091
C(16) .1047(4) -.1780(2) .1677(3) .081
C(17) .0962(4) -.1124(2) .0955(3) .073
C(18) .2222(4) -.0459(2) .1200(2) .060
H(2) .738(4) .098(2) .482(3) ?
H(3) .442(4) .068(2) .390(2) ?
H(3') .577(8) -.002(4) .405(4) ?
H(5) .695(4) -.034(2) .150(3) ?
H(5') .724(7) -.059(3) .265(4) ?
H(6) .977(5) .004(4) .262(3) ?
H(8) .616(5) .081(2) .059(3) ?
H(9) .517(5) .197(2) -.061(3) ?
H(10) .294(5) .288(2) -.014(3) ?
H(11) .177(5) .261(2) .146(3) ?
H(12) .266(3) .148(2) .264(2) ?
H(14) .465(4) -.111(2) .357(2) ?
H(15) .244(5) -.218(2) .317(3) ?
H(16) .022(4) -.226(2) .148(2) ?
H(17) .001(4) -.110(2) .029(2) ?
H(18) .214(3) -.004(2) .071(2) ?

loop_
_geom_bond_atom_site_label_1
_geom_bond_atom_site_label_2
_geom_bond_distance
C(1) O(1) 1.224(4)
C(1) C(2) 1.441(5)
C(2) C(3) 1.377(5)
C(3) C(4) 1.521(4)
C(4) C(5) 1.534(4)
C(5) C(6) 1.394(5)
C(1) C(6) 1.414(6)
C(4) C(7) 1.531(3)
C(7) C(8) 1.380(4)
C(8) C(9) 1.363(5)
C(9) C(10) 1.343(7)
C(10) C(11) 1.381(7)
C(11) C(12) 1.398(5)
C(7) C(12) 1.387(4)
C(4) C(13) 1.541(3)
C(13) C(14) 1.371(4)
C(14) C(15) 1.377(5)
C(15) C(16) 1.366(5)
C(16) C(17) 1.366(5)
C(17) C(18) 1.373(4)
C(13) C(18) 1.389(3)
